data_1556280
loop_
_publ_author_name
'Xiao, Tianpengfei'
'Lai, Jingjuan'
'Zhang, Shu'
'Hao, Xiang'
'Sun, Wen-Hua'

_publ_section_title
;
 2-(1-Aryliminopropylidene)quinolylcobalt(ii) dichlorides: synthesis,
 characterization and catalytic behaviour towards ethylene
;
_journal_issue 3
_journal_name_full 'Catalysis Science &amp; Technology'
_journal_page_first 462
_journal_paper_doi 10.1039/c1cy00028d
_journal_volume 1
_journal_year 2011
_chemical_formula_sum 'C24 H28 Cl2 Co N2'
_chemical_formula_weight 474.31
_space_group_IT_number 14
_space_group_name_Hall '-P 2yn'
_space_group_name_H-M_alt 'P 1 21/n 1'
_symmetry_cell_setting monoclinic
_symmetry_space_group_name_H-M 'P 1 21/n 1'
_atom_sites_solution_hydrogens geom
_atom_sites_solution_primary direct
_atom_sites_solution_secondary difmap
_audit_creation_method SHELXL-97
_cell_angle_alpha 90.00
_cell_angle_beta 90.01(3)
_cell_angle_gamma 90.00
_cell_formula_units_Z 4
_cell_length_a 10.125(2)
_cell_length_b 16.885(3)
_cell_length_c 13.533(3)
_cell_measurement_reflns_used 7127
_cell_measurement_temperature 173(2)
_cell_measurement_theta_max 27.51
_cell_measurement_theta_min 2.35
_cell_volume 2313.6(8)
_computing_cell_refinement 'Siemens SMART & SAINT'
_computing_data_collection 'Siemens SMART'
_computing_data_reduction 'Siemens XPREP'
_computing_molecular_graphics 'Bruker SHELXTL'
_computing_publication_material 'Bruker SHELXTL'
_computing_structure_refinement 'Siemens SHELXTL'
_computing_structure_solution 'Siemens SHELXTL'
_diffrn_ambient_temperature 173(2)
_diffrn_measured_fraction_theta_full 0.987
_diffrn_measured_fraction_theta_max 0.987
_diffrn_measurement_device_type 'Bruker P4'
_diffrn_measurement_method '\w scans'
_diffrn_radiation_monochromator graphite
_diffrn_radiation_source 'fine-focus sealed tube'
_diffrn_radiation_type MoK\a
_diffrn_radiation_wavelength 0.71073
_diffrn_reflns_av_R_equivalents 0.0452
_diffrn_reflns_av_sigmaI/netI 0.0395
_diffrn_reflns_limit_h_max 13
_diffrn_reflns_limit_h_min -13
_diffrn_reflns_limit_k_max 15
_diffrn_reflns_limit_k_min -21
_diffrn_reflns_limit_l_max 17
_diffrn_reflns_limit_l_min -16
_diffrn_reflns_number 18838
_diffrn_reflns_theta_full 27.51
_diffrn_reflns_theta_max 27.51
_diffrn_reflns_theta_min 2.35
_diffrn_standards_decay_% none
_diffrn_standards_interval_count none
_diffrn_standards_interval_time none
_diffrn_standards_number none
_exptl_absorpt_coefficient_mu 0.985
_exptl_absorpt_correction_T_max 0.9695
_exptl_absorpt_correction_T_min 0.8600
_exptl_absorpt_correction_type numerical
_exptl_absorpt_process_details 'SADABS (Sheldrick, 1996)'
_exptl_crystal_colour Colorless
_exptl_crystal_density_diffrn 1.362
_exptl_crystal_density_method 'not measured'
_exptl_crystal_description Prism
_exptl_crystal_F_000 988
_exptl_crystal_size_max 0.2000
_exptl_crystal_size_mid 0.2000
_exptl_crystal_size_min 0.2000
_refine_diff_density_max 0.423
_refine_diff_density_min -0.415
_refine_diff_density_rms 0.067
_refine_ls_extinction_method none
_refine_ls_goodness_of_fit_ref 1.113
_refine_ls_hydrogen_treatment constr
_refine_ls_matrix_type full
_refine_ls_number_parameters 282
_refine_ls_number_reflns 5245
_refine_ls_number_restraints 42
_refine_ls_restrained_S_all 1.134
_refine_ls_R_factor_gt 0.0537
_refine_ls_shift/su_max 0.010
_refine_ls_shift/su_mean 0.000
_refine_ls_structure_factor_coef Fsqd
_refine_ls_weighting_details 'calc w=1/[\s^2^(Fo^2^)+(0.0290P)^2^+3.1724P] where P=(Fo^2^+2Fc^2^)/3'
_refine_ls_weighting_scheme calc
_refine_ls_wR_factor_gt 0.1082
_refine_ls_wR_factor_ref 0.1117
_reflns_number_gt 4837
_reflns_number_total 5245
_reflns_threshold_expression >2sigma(I)
_cod_data_source_file c1cy00028d.txt
_cod_data_source_block C3
_cod_depositor_comments
;
The following automatic conversions were performed:

data item '_exptl_absorpt_correction_type' value 'Numerical' was
changed to 'numerical' in accordance with the
/home/saulius/struct/COD-crude-data/automatic-downloads/DataCite-retrospective/RSC/depositions/lib/dictionaries/cif_core.dic
dictionary named 'cif_core.dic' version 2.4.2 last updated on
2011-04-26.

data item '_symmetry_cell_setting' value 'Monoclinic' was changed to
'monoclinic' in accordance with the
/home/saulius/struct/COD-crude-data/automatic-downloads/DataCite-retrospective/RSC/depositions/lib/dictionaries/cif_core.dic
dictionary named 'cif_core.dic' version 2.4.2 last updated on
2011-04-26.

Automatic conversion script
Id: cif_fix_values 6909 2019-04-08 15:41:33Z antanas 
;
_cod_original_cell_volume 2313.7(8)
_cod_original_sg_symbol_H-M P2(1)/n
_cod_database_code 1556280
_refine_ls_r_factor_ref 0.0595

loop_
_symmetry_equiv_pos_as_xyz
'x, y, z'
'-x+1/2, y+1/2, -z+1/2'
'-x, -y, -z'
'x-1/2, -y-1/2, z-1/2'

loop_
_atom_site_label
_atom_site_type_symbol
_atom_site_fract_x
_atom_site_fract_y
_atom_site_fract_z
_atom_site_U_iso_or_equiv
_atom_site_adp_type
_atom_site_occupancy
_atom_site_symmetry_multiplicity
_atom_site_calc_flag
_atom_site_refinement_flags
_atom_site_disorder_assembly
_atom_site_disorder_group
Co1 Co 0.79709(4) 0.18003(2) 0.85133(3) 0.02639(11) Uani 1 1 d . . .
Cl1 Cl 0.89562(8) 0.11542(5) 0.72893(6) 0.03838(18) Uani 1 1 d . . .
Cl2 Cl 0.58561(7) 0.20691(5) 0.82942(6) 0.03850(19) Uani 1 1 d . . .
N2 N 0.9104(2) 0.26638(13) 0.91316(17) 0.0246(5) Uani 1 1 d . . .
N1 N 0.8491(2) 0.12404(13) 0.97969(17) 0.0255(5) Uani 1 1 d . . .
C4 C 0.8676(3) 0.01496(16) 1.0953(2) 0.0274(6) Uani 1 1 d . . .
C1 C 0.9409(3) 0.16358(15) 1.0301(2) 0.0252(5) Uani 1 1 d . . .
C2 C 1.0044(3) 0.13079(17) 1.1125(2) 0.0315(6) Uani 1 1 d . . .
H2A H 1.0709 0.1597 1.1464 0.038 Uiso 1 1 calc R . .
C16 C 0.9687(3) 0.24627(16) 0.9940(2) 0.0267(6) Uani 1 1 d . . .
C10 C 0.9230(3) 0.34559(15) 0.8730(2) 0.0275(6) Uani 1 1 d . . .
C9 C 0.8090(3) 0.05114(15) 1.0118(2) 0.0270(6) Uani 1 1 d . . .
C12 C 1.0269(3) 0.43667(19) 0.7628(3) 0.0408(7) Uani 1 1 d . . .
H12A H 1.0920 0.4484 0.7144 0.049 Uiso 1 1 calc R . .
C3 C 0.9694(3) 0.05646(17) 1.1435(2) 0.0340(6) Uani 1 1 d . . .
H3A H 1.0140 0.0329 1.1978 0.041 Uiso 1 1 calc R . .
C14 C 0.8461(4) 0.47890(18) 0.8625(2) 0.0415(8) Uani 1 1 d . . .
H14A H 0.7873 0.5197 0.8827 0.050 Uiso 1 1 calc R . .
C6 C 0.7145(3) -0.09323(18) 1.0816(3) 0.0421(8) Uani 1 1 d . . .
H6A H 0.6796 -0.1417 1.1058 0.051 Uiso 1 1 calc R . .
C11 C 1.0190(3) 0.36018(17) 0.8010(2) 0.0342(7) Uani 1 1 d . B .
C5 C 0.8178(3) -0.05878(17) 1.1286(2) 0.0351(7) Uani 1 1 d . . .
H5A H 0.8569 -0.0841 1.1840 0.042 Uiso 1 1 calc R . .
C15 C 0.8332(3) 0.40366(16) 0.9030(2) 0.0313(6) Uani 1 1 d . . .
C13 C 0.9424(4) 0.49548(18) 0.7935(3) 0.0447(8) Uani 1 1 d . . .
H13A H 0.9503 0.5474 0.7673 0.054 Uiso 1 1 calc R . .
C17 C 1.0563(3) 0.29909(18) 1.0538(2) 0.0390(7) Uani 1 1 d . . .
H17A H 1.0295 0.2960 1.1240 0.047 Uiso 1 1 calc R . .
H17B H 1.0442 0.3545 1.0317 0.047 Uiso 1 1 calc R . .
C8 C 0.7048(3) 0.01249(18) 0.9619(2) 0.0375(7) Uani 1 1 d . . .
H8A H 0.6672 0.0354 0.9042 0.045 Uiso 1 1 calc R . .
C19 C 1.1109(4) 0.2970(2) 0.7622(3) 0.0619(12) Uani 1 1 d D . .
H19A H 1.0885 0.2469 0.7977 0.074 Uiso 1 1 calc R A 1
C7 C 0.6585(3) -0.05791(19) 0.9969(3) 0.0449(8) Uani 1 1 d . . .
H7A H 0.5876 -0.0835 0.9639 0.054 Uiso 1 1 calc R . .
C20 C 0.7229(3) 0.38733(19) 0.9771(2) 0.0392(7) Uani 1 1 d . . .
H20A H 0.7237 0.3294 0.9922 0.047 Uiso 1 1 calc R . .
C23 C 0.5876(3) 0.4077(2) 0.9343(3) 0.0503(9) Uani 1 1 d . . .
H23A H 0.5740 0.3781 0.8728 0.075 Uiso 1 1 calc R . .
H23B H 0.5832 0.4646 0.9206 0.075 Uiso 1 1 calc R . .
H23C H 0.5187 0.3934 0.9819 0.075 Uiso 1 1 calc R . .
C18 C 1.2019(4) 0.2772(3) 1.0451(3) 0.0655(12) Uani 1 1 d . . .
H18A H 1.2547 0.3134 1.0857 0.098 Uiso 1 1 calc R . .
H18B H 1.2296 0.2814 0.9759 0.098 Uiso 1 1 calc R . .
H18C H 1.2149 0.2227 1.0682 0.098 Uiso 1 1 calc R . .
C24 C 0.7448(4) 0.4320(3) 1.0743(3) 0.0666(12) Uani 1 1 d . . .
H24A H 0.8318 0.4185 1.1011 0.100 Uiso 1 1 calc R . .
H24B H 0.6762 0.4169 1.1218 0.100 Uiso 1 1 calc R . .
H24C H 0.7403 0.4891 1.0621 0.100 Uiso 1 1 calc R . .
C21 C 1.0831(11) 0.2825(3) 0.6512(4) 0.088(2) Uani 0.92(2) 1 d PDU B 1
H21A H 0.9917 0.2646 0.6428 0.131 Uiso 0.92(2) 1 calc PR B 1
H21B H 1.1435 0.2419 0.6262 0.131 Uiso 0.92(2) 1 calc PR B 1
H21C H 1.0963 0.3318 0.6145 0.131 Uiso 0.92(2) 1 calc PR B 1
C21' C 1.156(12) 0.285(6) 0.654(3) 0.086(11) Uani 0.08(2) 1 d PDU B 2
H21D H 1.0806 0.2679 0.6141 0.128 Uiso 0.08(2) 1 calc PR B 2
H21E H 1.2256 0.2451 0.6516 0.128 Uiso 0.08(2) 1 calc PR B 2
H21F H 1.1898 0.3355 0.6280 0.128 Uiso 0.08(2) 1 calc PR B 2
C22 C 1.2610(8) 0.2984(13) 0.7499(15) 0.050(5) Uani 0.27(2) 1 d PDU B 1
H22A H 1.2865 0.2625 0.6963 0.075 Uiso 0.27(2) 1 calc PR B 1
H22B H 1.3030 0.2812 0.8115 0.075 Uiso 0.27(2) 1 calc PR B 1
H22C H 1.2898 0.3523 0.7339 0.075 Uiso 0.27(2) 1 calc PR B 1
C22' C 1.2538(5) 0.3256(6) 0.7908(10) 0.085(3) Uani 0.73(2) 1 d PDU B 2
H22D H 1.2483 0.3635 0.8455 0.127 Uiso 0.73(2) 1 calc PR B 2
H22E H 1.2951 0.3511 0.7336 0.127 Uiso 0.73(2) 1 calc PR B 2
H22F H 1.3070 0.2799 0.8111 0.127 Uiso 0.73(2) 1 calc PR B 2

loop_
_atom_site_aniso_label
_atom_site_aniso_U_11
_atom_site_aniso_U_22
_atom_site_aniso_U_33
_atom_site_aniso_U_23
_atom_site_aniso_U_13
_atom_site_aniso_U_12
Co1 0.0263(2) 0.0236(2) 0.0293(2) 0.00245(15) -0.00583(15) -0.00096(14)
Cl1 0.0414(4) 0.0394(4) 0.0343(4) -0.0043(3) -0.0045(3) 0.0080(3)
Cl2 0.0281(4) 0.0391(4) 0.0482(5) -0.0035(3) -0.0094(3) 0.0030(3)
N2 0.0231(11) 0.0212(11) 0.0294(12) 0.0010(9) 0.0010(9) -0.0005(8)
N1 0.0249(11) 0.0229(11) 0.0286(12) 0.0023(9) -0.0019(9) 0.0000(9)
C4 0.0290(14) 0.0229(13) 0.0304(14) 0.0014(11) 0.0043(11) 0.0049(10)
C1 0.0258(13) 0.0237(13) 0.0260(14) -0.0022(10) -0.0002(10) 0.0004(10)
C2 0.0341(15) 0.0306(15) 0.0298(15) -0.0006(12) -0.0075(12) 0.0006(12)
C16 0.0278(14) 0.0246(13) 0.0276(14) -0.0020(11) -0.0005(11) -0.0016(10)
C10 0.0292(13) 0.0205(12) 0.0329(15) 0.0033(11) -0.0059(11) -0.0013(10)
C9 0.0248(13) 0.0227(13) 0.0333(15) 0.0031(11) 0.0028(11) 0.0023(10)
C12 0.0430(18) 0.0340(16) 0.0452(19) 0.0096(14) -0.0033(14) -0.0079(13)
C3 0.0407(16) 0.0319(15) 0.0294(15) 0.0035(12) -0.0044(12) 0.0062(12)
C14 0.059(2) 0.0243(15) 0.0418(18) -0.0002(13) -0.0094(15) 0.0107(14)
C6 0.0407(17) 0.0286(15) 0.057(2) 0.0119(15) 0.0090(15) -0.0011(13)
C11 0.0310(15) 0.0280(14) 0.0435(18) 0.0108(13) 0.0025(13) -0.0036(11)
C5 0.0403(16) 0.0290(15) 0.0359(16) 0.0079(12) 0.0066(13) 0.0058(12)
C15 0.0361(15) 0.0253(14) 0.0324(15) -0.0013(12) -0.0081(12) 0.0032(11)
C13 0.060(2) 0.0232(15) 0.051(2) 0.0099(14) -0.0172(17) -0.0049(14)
C17 0.053(2) 0.0299(15) 0.0344(17) -0.0028(13) -0.0124(14) -0.0094(14)
C8 0.0312(15) 0.0321(15) 0.0490(19) 0.0070(14) -0.0092(13) -0.0022(12)
C19 0.054(2) 0.049(2) 0.083(3) 0.033(2) 0.043(2) 0.0188(18)
C7 0.0375(17) 0.0306(16) 0.067(2) 0.0051(15) -0.0054(16) -0.0061(13)
C20 0.0402(17) 0.0373(17) 0.0401(17) -0.0037(14) -0.0001(14) 0.0089(13)
C23 0.0417(19) 0.0434(19) 0.066(2) -0.0035(17) -0.0018(17) 0.0075(15)
C18 0.048(2) 0.081(3) 0.068(3) -0.014(2) -0.016(2) -0.027(2)
C24 0.057(2) 0.098(3) 0.045(2) -0.022(2) 0.0029(18) 0.002(2)
C21 0.129(6) 0.055(3) 0.079(3) 0.012(2) 0.067(3) 0.026(3)
C21' 0.090(14) 0.079(13) 0.087(13) -0.001(9) 0.014(9) 0.001(9)
C22 0.044(6) 0.059(8) 0.046(8) 0.010(6) 0.027(5) 0.014(6)
C22' 0.042(3) 0.091(5) 0.121(7) 0.043(5) 0.046(4) 0.032(3)

loop_
_atom_type_symbol
_atom_type_description
_atom_type_scat_dispersion_real
_atom_type_scat_dispersion_imag
_atom_type_scat_source
C C 0.0033 0.0016 'International Tables Vol C Tables 4.2.6.8 and 6.1.1.4'
H H 0.0000 0.0000 'International Tables Vol C Tables 4.2.6.8 and 6.1.1.4'
N N 0.0061 0.0033 'International Tables Vol C Tables 4.2.6.8 and 6.1.1.4'
Cl Cl 0.1484 0.1585 'International Tables Vol C Tables 4.2.6.8 and 6.1.1.4'
Co Co 0.3494 0.9721 'International Tables Vol C Tables 4.2.6.8 and 6.1.1.4'

loop_
_geom_angle_atom_site_label_1
_geom_angle_atom_site_label_2
_geom_angle_atom_site_label_3
_geom_angle
N2 Co1 N1 80.62(9)
N2 Co1 Cl2 117.03(7)
N1 Co1 Cl2 117.26(7)
N2 Co1 Cl1 113.91(7)
N1 Co1 Cl1 106.90(7)
Cl2 Co1 Cl1 115.88(4)
C16 N2 C10 121.4(2)
C16 N2 Co1 114.74(18)
C10 N2 Co1 123.80(17)
C1 N1 C9 119.7(2)
C1 N1 Co1 112.50(18)
C9 N1 Co1 127.56(18)
C3 C4 C9 117.6(3)
C3 C4 C5 123.4(3)
C9 C4 C5 118.9(3)
N1 C1 C2 122.0(2)
N1 C1 C16 115.4(2)
C2 C1 C16 122.6(2)
C3 C2 C1 119.2(3)
C3 C2 H2A 120.4
C1 C2 H2A 120.4
N2 C16 C17 125.0(3)
N2 C16 C1 115.7(2)
C17 C16 C1 119.2(2)
C15 C10 C11 122.1(3)
C15 C10 N2 118.8(2)
C11 C10 N2 119.0(2)
N1 C9 C8 119.0(2)
N1 C9 C4 121.2(2)
C8 C9 C4 119.7(3)
C13 C12 C11 121.4(3)
C13 C12 H12A 119.3
C11 C12 H12A 119.3
C2 C3 C4 120.2(3)
C2 C3 H3A 119.9
C4 C3 H3A 119.9
C13 C14 C15 121.3(3)
C13 C14 H14A 119.4
C15 C14 H14A 119.4
C5 C6 C7 120.7(3)
C5 C6 H6A 119.7
C7 C6 H6A 119.7
C12 C11 C10 117.5(3)
C12 C11 C19 119.4(3)
C10 C11 C19 123.1(3)
C6 C5 C4 120.2(3)
C6 C5 H5A 119.9
C4 C5 H5A 119.9
C14 C15 C10 117.8(3)
C14 C15 C20 119.5(3)
C10 C15 C20 122.7(3)
C12 C13 C14 119.9(3)
C12 C13 H13A 120.1
C14 C13 H13A 120.1
C16 C17 C18 112.8(3)
C16 C17 H17A 109.0
C18 C17 H17A 109.0
C16 C17 H17B 109.0
C18 C17 H17B 109.0
H17A C17 H17B 107.8
C7 C8 C9 119.5(3)
C7 C8 H8A 120.2
C9 C8 H8A 120.2
C11 C19 C22 129.8(9)
C11 C19 C21' 127(4)
C22 C19 C21' 67(5)
C11 C19 C21 109.7(4)
C22 C19 C21 94.4(9)
C21' C19 C21 28(4)
C11 C19 C22' 105.4(5)
C22 C19 C22' 26.9(6)
C21' C19 C22' 90(4)
C21 C19 C22' 117.0(7)
C11 C19 H19A 106.9
C22 C19 H19A 106.9
C21' C19 H19A 114.4
C21 C19 H19A 106.9
C22' C19 H19A 110.5
C8 C7 C6 120.9(3)
C8 C7 H7A 119.5
C6 C7 H7A 119.5
C15 C20 C23 111.5(3)
C15 C20 C24 111.7(3)
C23 C20 C24 110.2(3)
C15 C20 H20A 107.8
C23 C20 H20A 107.8
C24 C20 H20A 107.8
C20 C23 H23A 109.5
C20 C23 H23B 109.5
H23A C23 H23B 109.5
C20 C23 H23C 109.5
H23A C23 H23C 109.5
H23B C23 H23C 109.5
C17 C18 H18A 109.5
C17 C18 H18B 109.5
H18A C18 H18B 109.5
C17 C18 H18C 109.5
H18A C18 H18C 109.5
H18B C18 H18C 109.5
C20 C24 H24A 109.5
C20 C24 H24B 109.5
H24A C24 H24B 109.5
C20 C24 H24C 109.5
H24A C24 H24C 109.5
H24B C24 H24C 109.5
C19 C21 H21A 109.5
C19 C21 H21B 109.5
H21A C21 H21B 109.5
C19 C21 H21C 109.5
H21A C21 H21C 109.5
H21B C21 H21C 109.5
C19 C21' H21D 109.5
C19 C21' H21E 109.5
H21D C21' H21E 109.5
C19 C21' H21F 109.4
H21D C21' H21F 109.5
H21E C21' H21F 109.5
C19 C22 H22A 109.5
C19 C22 H22B 109.5
H22A C22 H22B 109.5
C19 C22 H22C 109.5
H22A C22 H22C 109.5
H22B C22 H22C 109.5
C19 C22' H22D 109.5
C19 C22' H22E 109.5
H22D C22' H22E 109.5
C19 C22' H22F 109.5
H22D C22' H22F 109.5
H22E C22' H22F 109.5

loop_
_geom_bond_atom_site_label_1
_geom_bond_atom_site_label_2
_geom_bond_distance
Co1 N2 2.035(2)
Co1 N1 2.047(2)
Co1 Cl2 2.2087(9)
Co1 Cl1 2.2202(10)
N2 C16 1.288(3)
N2 C10 1.449(3)
N1 C1 1.332(3)
N1 C9 1.367(3)
C4 C3 1.406(4)
C4 C9 1.415(4)
C4 C5 1.417(4)
C1 C2 1.400(4)
C1 C16 1.506(4)
C2 C3 1.370(4)
C2 H2A 0.9500
C16 C17 1.496(4)
C10 C15 1.397(4)
C10 C11 1.399(4)
C9 C8 1.413(4)
C12 C13 1.375(5)
C12 C11 1.394(4)
C12 H12A 0.9500
C3 H3A 0.9500
C14 C13 1.378(5)
C14 C15 1.390(4)
C14 H14A 0.9500
C6 C5 1.355(5)
C6 C7 1.410(5)
C6 H6A 0.9500
C11 C19 1.509(5)
C5 H5A 0.9500
C15 C20 1.526(4)
C13 H13A 0.9500
C17 C18 1.524(5)
C17 H17A 0.9900
C17 H17B 0.9900
C8 C7 1.363(4)
C8 H8A 0.9500
C19 C22 1.529(8)
C19 C21' 1.545(9)
C19 C21 1.548(6)
C19 C22' 1.574(7)
C19 H19A 1.0000
C7 H7A 0.9500
C20 C23 1.527(4)
C20 C24 1.532(5)
C20 H20A 1.0000
C23 H23A 0.9800
C23 H23B 0.9800
C23 H23C 0.9800
C18 H18A 0.9800
C18 H18B 0.9800
C18 H18C 0.9800
C24 H24A 0.9800
C24 H24B 0.9800
C24 H24C 0.9800
C21 H21A 0.9800
C21 H21B 0.9800
C21 H21C 0.9800
C21' H21D 0.9800
C21' H21E 0.9800
C21' H21F 0.9800
C22 H22A 0.9800
C22 H22B 0.9800
C22 H22C 0.9800
C22' H22D 0.9800
C22' H22E 0.9800
C22' H22F 0.9800

loop_
_geom_torsion_atom_site_label_1
_geom_torsion_atom_site_label_2
_geom_torsion_atom_site_label_3
_geom_torsion_atom_site_label_4
_geom_torsion
N1 Co1 N2 C16 5.5(2)
Cl2 Co1 N2 C16 121.44(18)
Cl1 Co1 N2 C16 -98.89(19)
N1 Co1 N2 C10 -172.5(2)
Cl2 Co1 N2 C10 -56.6(2)
Cl1 Co1 N2 C10 83.1(2)
N2 Co1 N1 C1 -8.96(19)
Cl2 Co1 N1 C1 -124.62(17)
Cl1 Co1 N1 C1 103.33(18)
N2 Co1 N1 C9 176.9(2)
Cl2 Co1 N1 C9 61.2(2)
Cl1 Co1 N1 C9 -70.9(2)
C9 N1 C1 C2 4.0(4)
Co1 N1 C1 C2 -170.7(2)
C9 N1 C1 C16 -174.5(2)
Co1 N1 C1 C16 10.8(3)
N1 C1 C2 C3 -1.4(4)
C16 C1 C2 C3 177.1(3)
C10 N2 C16 C17 -1.5(4)
Co1 N2 C16 C17 -179.5(2)
C10 N2 C16 C1 176.6(2)
Co1 N2 C16 C1 -1.4(3)
N1 C1 C16 N2 -6.5(4)
C2 C1 C16 N2 175.0(3)
N1 C1 C16 C17 171.7(3)
C2 C1 C16 C17 -6.8(4)
C16 N2 C10 C15 -88.9(3)
Co1 N2 C10 C15 89.0(3)
C16 N2 C10 C11 95.1(3)
Co1 N2 C10 C11 -87.0(3)
C1 N1 C9 C8 175.4(3)
Co1 N1 C9 C8 -10.8(4)
C1 N1 C9 C4 -3.0(4)
Co1 N1 C9 C4 170.8(2)
C3 C4 C9 N1 -0.5(4)
C5 C4 C9 N1 176.8(2)
C3 C4 C9 C8 -178.9(3)
C5 C4 C9 C8 -1.6(4)
C1 C2 C3 C4 -2.3(4)
C9 C4 C3 C2 3.1(4)
C5 C4 C3 C2 -174.0(3)
C13 C12 C11 C10 -0.9(5)
C13 C12 C11 C19 177.8(3)
C15 C10 C11 C12 3.0(4)
N2 C10 C11 C12 178.9(3)
C15 C10 C11 C19 -175.6(3)
N2 C10 C11 C19 0.3(5)
C7 C6 C5 C4 2.4(5)
C3 C4 C5 C6 176.3(3)
C9 C4 C5 C6 -0.8(4)
C13 C14 C15 C10 1.2(5)
C13 C14 C15 C20 -178.4(3)
C11 C10 C15 C14 -3.2(4)
N2 C10 C15 C14 -179.1(3)
C11 C10 C15 C20 176.4(3)
N2 C10 C15 C20 0.5(4)
C11 C12 C13 C14 -1.0(5)
C15 C14 C13 C12 0.8(5)
N2 C16 C17 C18 -106.9(4)
C1 C16 C17 C18 75.1(4)
N1 C9 C8 C7 -175.9(3)
C4 C9 C8 C7 2.5(5)
C12 C11 C19 C22 50.6(10)
C10 C11 C19 C22 -130.8(9)
C12 C11 C19 C21' -39(5)
C10 C11 C19 C21' 140(5)
C12 C11 C19 C21 -63.3(5)
C10 C11 C19 C21 115.3(5)
C12 C11 C19 C22' 63.5(5)
C10 C11 C19 C22' -117.9(5)
C9 C8 C7 C6 -0.9(5)
C5 C6 C7 C8 -1.5(5)
C14 C15 C20 C23 56.0(4)
C10 C15 C20 C23 -123.6(3)
C14 C15 C20 C24 -67.7(4)
C10 C15 C20 C24 112.7(3)
